data_7108618
loop_
_publ_author_name
'Tommy Kenny'
'Shawkat M. Aly'
'Daniel Fortin'
'Pierre D. Harvey'

_publ_section_title
;
 Convenient tautomeric forms in an amino-anthraquinone diimine for the
 generation of a mixed-valent push-pull conjugated polymer
;
_journal_name_full Chem.Commun.
_journal_page_first 11543
_journal_paper_doi 10.1039/c2cc36768h
_journal_volume 48
_journal_year 2012
_chemical_formula_sum 'C40 H41.75 N2 O2 Si2'
_chemical_formula_weight 638.71
_chemical_name_systematic
;
?
;
_space_group_IT_number 14
_symmetry_cell_setting monoclinic
_symmetry_space_group_name_Hall '-P 2yn'
_symmetry_space_group_name_H-M 'P 1 21/n 1'
_atom_sites_solution_hydrogens geom
_atom_sites_solution_primary direct
_atom_sites_solution_secondary difmap
_audit_conform_dict_location ftp://ftp.iucr.org/pub/cif_core.dic
_audit_conform_dict_name cif_core.dic
_audit_conform_dict_version 2.3
_audit_creation_date 2008-02-04T11:43:00-00:00
_audit_creation_method 'WinGX routine CIF_UPDATE'
_cell_angle_alpha 90
_cell_angle_beta 97.72(4)
_cell_angle_gamma 90
_cell_formula_units_Z 4
_cell_length_a 15.755(6)
_cell_length_b 10.225(8)
_cell_length_c 23.400(11)
_cell_measurement_reflns_used 20
_cell_measurement_temperature 198(2)
_cell_measurement_theta_max 12.5
_cell_measurement_theta_min 10
_cell_volume 3735(4)
_computing_cell_refinement Difrac
_computing_data_collection Difrac
_computing_data_reduction NRCVAX
_computing_structure_refinement 'SHELXL-97 (Sheldrick, 1997)'
_computing_structure_solution 'SHELXS-97 (Sheldrick, 1997)'
_diffrn_ambient_temperature 198(2)
_diffrn_measured_fraction_theta_full 0.979
_diffrn_measured_fraction_theta_max 0.977
_diffrn_measurement_device_type CAD4
_diffrn_measurement_method Omega/2Theta
_diffrn_radiation_monochromator graphite
_diffrn_radiation_type MoK\a
_diffrn_radiation_wavelength 0.71073
_diffrn_reflns_av_R_equivalents 0
_diffrn_reflns_av_unetI/netI 0.1877
_diffrn_reflns_limit_h_max 18
_diffrn_reflns_limit_h_min -19
_diffrn_reflns_limit_k_max 12
_diffrn_reflns_limit_k_min 0
_diffrn_reflns_limit_l_max 28
_diffrn_reflns_limit_l_min 0
_diffrn_reflns_number 6847
_diffrn_reflns_theta_full 25.5
_diffrn_reflns_theta_max 25.57
_diffrn_reflns_theta_min 1.47
_diffrn_standards_decay_% 0
_diffrn_standards_interval_count 100
_diffrn_standards_number 1
_exptl_absorpt_coefficient_mu 0.13
_exptl_absorpt_correction_T_max 0.9622
_exptl_absorpt_correction_T_min 0.9263
_exptl_absorpt_correction_type psi-scan
_exptl_absorpt_process_details empirical
_exptl_crystal_colour Orange
_exptl_crystal_density_diffrn 1.136
_exptl_crystal_density_method 'not measured'
_exptl_crystal_description Prism
_exptl_crystal_F_000 1359
_exptl_crystal_size_max 0.6
_exptl_crystal_size_mid 0.3
_exptl_crystal_size_min 0.3
_refine_diff_density_max 0.338
_refine_diff_density_min -0.347
_refine_diff_density_rms 0.067
_refine_ls_extinction_coef 0.0009(4)
_refine_ls_extinction_expression Fc^*^=kFc[1+0.001xFc^2^\l^3^/sin(2\q)]^-1/4^
_refine_ls_extinction_method SHELXL
_refine_ls_goodness_of_fit_ref 0.886
_refine_ls_hydrogen_treatment none
_refine_ls_matrix_type full
_refine_ls_number_parameters 426
_refine_ls_number_reflns 6847
_refine_ls_number_restraints 3
_refine_ls_restrained_S_all 0.885
_refine_ls_R_factor_all 0.2419
_refine_ls_R_factor_gt 0.0835
_refine_ls_shift/su_max 0.013
_refine_ls_shift/su_mean 0
_refine_ls_structure_factor_coef Fsqd
_refine_ls_weighting_details 'calc w=1/[\s^2^(Fo^2^)+(0.0851P)^2^+0.0000P] where P=(Fo^2^+2Fc^2^)/3'
_refine_ls_weighting_scheme calc
_refine_ls_wR_factor_gt 0.1594
_refine_ls_wR_factor_ref 0.1987
_reflns_number_gt 2735
_reflns_number_total 6847
_reflns_threshold_expression >2sigma(I)
_cod_data_source_file c2cc36768h.txt
_cod_data_source_block ddaq
_cod_depositor_comments
;
The following automatic conversions were performed:

'_exptl_absorpt_correction_type' value 'psi-Scan' changed to
'psi-scan' according to the built-in table from CIF Core dictionary
named 'cif_core.dic' version 2.4.1 from 2010-06-29.

Automatic conversion script
Id: cif_fix_values 1715 2011-07-08 13:25:40Z adriana 
;
_cod_original_sg_symbol_H-M p21/n
_cod_database_code 7108618

loop_
_symmetry_equiv_pos_as_xyz
'x, y, z'
'-x+1/2, y+1/2, -z+1/2'
'-x, -y, -z'
'x-1/2, -y-1/2, z-1/2'

loop_
_atom_site_label
_atom_site_type_symbol
_atom_site_fract_x
_atom_site_fract_y
_atom_site_fract_z
_atom_site_U_iso_or_equiv
_atom_site_adp_type
_atom_site_occupancy
_atom_site_symmetry_multiplicity
_atom_site_calc_flag
_atom_site_refinement_flags
_atom_site_disorder_assembly
_atom_site_disorder_group
C1A C -0.6144(7) 1.8327(10) 0.1594(5) 0.0620(16) Uani 0.653(11) 1 d PD A 1
H1A1 H -0.6217 1.7694 0.1898 0.093 Uiso 0.653(11) 1 calc PR A 1
H1A2 H -0.6217 1.7884 0.1219 0.093 Uiso 0.653(11) 1 calc PR A 1
H1A3 H -0.6573 1.9022 0.1592 0.093 Uiso 0.653(11) 1 calc PR A 1
C2A C -0.4916(8) 1.9892(10) 0.2442(4) 0.0620(16) Uani 0.653(11) 1 d PD A 1
H2A1 H -0.5279 2.0674 0.2416 0.093 Uiso 0.653(11) 1 calc PR A 1
H2A2 H -0.4317 2.0145 0.2553 0.093 Uiso 0.653(11) 1 calc PR A 1
H2A3 H -0.5092 1.9295 0.2731 0.093 Uiso 0.653(11) 1 calc PR A 1
C3A C -0.4832(8) 2.0146(12) 0.1164(5) 0.0620(16) Uani 0.653(11) 1 d PD A 1
H3A1 H -0.4864 1.9655 0.0802 0.093 Uiso 0.653(11) 1 calc PR A 1
H3A2 H -0.4261 2.0533 0.1255 0.093 Uiso 0.653(11) 1 calc PR A 1
H3A3 H -0.5264 2.0842 0.1122 0.093 Uiso 0.653(11) 1 calc PR A 1
C1B C -0.6043(13) 1.8686(19) 0.1818(9) 0.0620(16) Uani 0.347(11) 1 d PD A 2
H1B1 H -0.6439 1.9167 0.1534 0.093 Uiso 0.347(11) 1 calc PR A 2
H1B2 H -0.6148 1.8926 0.2208 0.093 Uiso 0.347(11) 1 calc PR A 2
H1B3 H -0.6133 1.7744 0.1761 0.093 Uiso 0.347(11) 1 calc PR A 2
C2B C -0.4459(13) 2.0300(18) 0.2262(8) 0.0620(16) Uani 0.347(11) 1 d PD A 2
H2B1 H -0.4857 2.1002 0.233 0.093 Uiso 0.347(11) 1 calc PR A 2
H2B2 H -0.397 2.0671 0.2099 0.093 Uiso 0.347(11) 1 calc PR A 2
H2B3 H -0.4256 1.9862 0.2627 0.093 Uiso 0.347(11) 1 calc PR A 2
C3B C -0.5023(15) 1.997(2) 0.0979(8) 0.0620(16) Uani 0.347(11) 1 d PD A 2
H3B1 H -0.5347 1.9451 0.0672 0.093 Uiso 0.347(11) 1 calc PR A 2
H3B2 H -0.4431 2.007 0.09 0.093 Uiso 0.347(11) 1 calc PR A 2
H3B3 H -0.5287 2.0836 0.0994 0.093 Uiso 0.347(11) 1 calc PR A 2
C4 C -0.4338(3) 1.7637(5) 0.1740(2) 0.0388(13) Uani 1 1 d . A .
C5 C -0.3963(3) 1.6609(5) 0.1730(2) 0.0391(13) Uani 1 1 d . . .
C6 C -0.3538(3) 1.5364(5) 0.1695(2) 0.0314(12) Uani 1 1 d . . .
C7 C -0.3869(3) 1.4466(5) 0.1259(2) 0.0385(13) Uani 1 1 d . . .
H7 H -0.435 1.4695 0.0988 0.046 Uiso 1 1 calc R . .
C8 C -0.3488(3) 1.3266(4) 0.1231(2) 0.0355(13) Uani 1 1 d . . .
H8 H -0.3715 1.2658 0.0943 0.043 Uiso 1 1 calc R . .
C9 C -0.2782(3) 1.2930(4) 0.16141(19) 0.0298(12) Uani 1 1 d . . .
C10 C -0.2458(3) 1.3787(4) 0.20542(19) 0.0329(12) Uani 1 1 d . . .
H10 H -0.198 1.355 0.2326 0.039 Uiso 1 1 calc R . .
C11 C -0.2853(3) 1.4999(5) 0.2085(2) 0.0355(12) Uani 1 1 d . . .
H11 H -0.2642 1.5587 0.2385 0.043 Uiso 1 1 calc R . .
C12 C -0.1678(3) 1.1408(4) 0.15056(19) 0.0292(12) Uani 1 1 d . . .
C13 C -0.1394(3) 1.0012(4) 0.15523(18) 0.0273(11) Uani 1 1 d . . .
C14 C -0.2007(3) 0.9035(5) 0.14665(18) 0.0330(12) Uani 1 1 d . . .
H14 H -0.2599 0.925 0.1405 0.04 Uiso 1 1 calc R . .
C15 C -0.1743(4) 0.7728(5) 0.1471(2) 0.0401(14) Uani 1 1 d . . .
H15 H -0.2152 0.7049 0.1388 0.048 Uiso 1 1 calc R . .
C16 C -0.0894(4) 0.7436(5) 0.15947(19) 0.0389(13) Uani 1 1 d . . .
H16 H -0.0721 0.6546 0.1601 0.047 Uiso 1 1 calc R . .
C17 C -0.0279(3) 0.8395(4) 0.17115(19) 0.0332(12) Uani 1 1 d . . .
H17 H 0.0309 0.8171 0.1801 0.04 Uiso 1 1 calc R . .
C18 C -0.0542(3) 0.9707(4) 0.16952(17) 0.0289(12) Uani 1 1 d . . .
C19 C 0.0101(3) 1.0800(4) 0.17882(19) 0.0288(11) Uani 1 1 d . . .
C20 C -0.0168(3) 1.2006(4) 0.14521(19) 0.0301(12) Uani 1 1 d . . .
C21 C 0.0451(3) 1.2811(5) 0.1269(2) 0.0420(14) Uani 1 1 d . . .
H21 H 0.1041 1.2609 0.1367 0.05 Uiso 1 1 calc R . .
C22 C 0.0206(4) 1.3914(5) 0.0940(2) 0.0464(15) Uani 1 1 d . . .
H22 H 0.063 1.4465 0.0815 0.056 Uiso 1 1 calc R . .
C23 C -0.0640(4) 1.4212(5) 0.0798(2) 0.0434(14) Uani 1 1 d . . .
H23 H -0.08 1.4963 0.0569 0.052 Uiso 1 1 calc R . .
C24 C -0.1271(3) 1.3432(4) 0.09826(19) 0.0349(12) Uani 1 1 d . . .
H24 H -0.186 1.3644 0.0887 0.042 Uiso 1 1 calc R . .
C25 C -0.1015(3) 1.2322(4) 0.13144(19) 0.0287(11) Uani 1 1 d . . .
C26 C 0.1126(3) 0.9783(5) 0.2473(2) 0.0338(12) Uani 1 1 d . . .
C27 C 0.0695(3) 0.9406(5) 0.2926(2) 0.0430(14) Uani 1 1 d . . .
H27 H 0.016 0.9796 0.2969 0.052 Uiso 1 1 calc R . .
C28 C 0.1032(3) 0.8487(5) 0.3305(2) 0.0413(14) Uani 1 1 d . . .
H28 H 0.0722 0.8241 0.361 0.05 Uiso 1 1 calc R . .
C29 C 0.1811(3) 0.7890(5) 0.32674(19) 0.0313(12) Uani 1 1 d . . .
C30 C 0.2244(3) 0.8279(5) 0.2812(2) 0.0393(13) Uani 1 1 d . . .
H30 H 0.2776 0.788 0.2769 0.047 Uiso 1 1 calc R . .
C31 C 0.1920(3) 0.9216(5) 0.2428(2) 0.0398(13) Uani 1 1 d . . .
H31 H 0.2236 0.9483 0.213 0.048 Uiso 1 1 calc R . .
C32 C 0.2174(3) 0.6936(5) 0.3683(2) 0.0362(13) Uani 1 1 d . . .
C33 C 0.2504(3) 0.6192(5) 0.4040(2) 0.0404(13) Uani 1 1 d . . .
C34 C 0.2232(3) 0.4423(5) 0.5021(2) 0.0537(16) Uani 1 1 d . . .
H34A H 0.1782 0.3986 0.4759 0.081 Uiso 1 1 calc R . .
H34B H 0.198 0.5132 0.5223 0.081 Uiso 1 1 calc R . .
H34C H 0.2504 0.379 0.5302 0.081 Uiso 1 1 calc R . .
C35 C 0.3861(3) 0.6075(6) 0.5063(2) 0.0556(16) Uani 1 1 d . . .
H35A H 0.4185 0.5499 0.5347 0.083 Uiso 1 1 calc R . .
H35B H 0.3575 0.6755 0.5262 0.083 Uiso 1 1 calc R . .
H35C H 0.4253 0.6484 0.4824 0.083 Uiso 1 1 calc R . .
C36 C 0.3575(4) 0.3775(5) 0.4243(2) 0.0586(17) Uani 1 1 d . . .
H36A H 0.3149 0.3327 0.3967 0.088 Uiso 1 1 calc R . .
H36B H 0.383 0.3151 0.4534 0.088 Uiso 1 1 calc R . .
H36C H 0.4024 0.4143 0.4039 0.088 Uiso 1 1 calc R . .
N1 N -0.2437(2) 1.1647(4) 0.15963(15) 0.0308(10) Uani 1 1 d . . .
N2 N 0.0828(2) 1.0812(4) 0.20940(16) 0.0346(10) Uani 1 1 d . . .
Si1 Si -0.50303(10) 1.90660(14) 0.17336(7) 0.0449(4) Uani 1 1 d . . .
Si3 Si 0.30491(9) 0.51063(15) 0.45988(6) 0.0417(4) Uani 1 1 d . . .
C37 C 0.0237(7) 0.7898(8) 0.5071(4) 0.132(4) Uani 0.981(5) 1 d P . .
H37A H -0.0021 0.8707 0.5191 0.198 Uiso 0.981(5) 1 calc PR . .
H37B H 0.0079 0.7169 0.5307 0.198 Uiso 0.981(5) 1 calc PR . .
H37C H 0.0028 0.7725 0.4664 0.198 Uiso 0.981(5) 1 calc PR . .
C38 C 0.1165(6) 0.8035(8) 0.5144(3) 0.094(3) Uani 0.981(5) 1 d P . .
H38A H 0.1436 0.7238 0.5011 0.112 Uiso 0.981(5) 1 calc PR . .
H38B H 0.1389 0.8189 0.5554 0.112 Uiso 0.981(5) 1 calc PR . .
C39 C 0.2143(8) 0.9576(10) 0.4810(5) 0.139(5) Uani 0.981(5) 1 d P . .
C40 C 0.2251(7) 1.0641(9) 0.4433(5) 0.167(6) Uani 0.981(5) 1 d P . .
H40A H 0.24 1.1432 0.4661 0.25 Uiso 0.981(5) 1 calc PR . .
H40B H 0.1716 1.0786 0.4175 0.25 Uiso 0.981(5) 1 calc PR . .
H40C H 0.2711 1.0436 0.4204 0.25 Uiso 0.981(5) 1 calc PR . .
O1 O 0.1336(4) 0.9184(5) 0.4785(2) 0.0881(18) Uani 0.981(5) 1 d P . .
O2 O 0.2673(5) 0.9051(6) 0.5161(4) 0.171(4) Uani 0.981(5) 1 d P . .

loop_
_atom_site_aniso_label
_atom_site_aniso_U_11
_atom_site_aniso_U_22
_atom_site_aniso_U_33
_atom_site_aniso_U_23
_atom_site_aniso_U_13
_atom_site_aniso_U_12
C1A 0.073(4) 0.040(3) 0.073(4) -0.004(3) 0.012(3) 0.012(3)
C2A 0.073(4) 0.040(3) 0.073(4) -0.004(3) 0.012(3) 0.012(3)
C3A 0.073(4) 0.040(3) 0.073(4) -0.004(3) 0.012(3) 0.012(3)
C1B 0.073(4) 0.040(3) 0.073(4) -0.004(3) 0.012(3) 0.012(3)
C2B 0.073(4) 0.040(3) 0.073(4) -0.004(3) 0.012(3) 0.012(3)
C3B 0.073(4) 0.040(3) 0.073(4) -0.004(3) 0.012(3) 0.012(3)
C4 0.037(3) 0.025(3) 0.056(3) -0.001(3) 0.012(3) 0.001(3)
C5 0.043(3) 0.028(3) 0.049(3) -0.005(3) 0.015(3) -0.001(3)
C6 0.032(3) 0.025(3) 0.042(3) 0.009(2) 0.018(2) 0.003(2)
C7 0.044(3) 0.027(3) 0.044(3) 0.007(2) 0.005(3) -0.005(3)
C8 0.046(3) 0.019(3) 0.041(3) -0.003(2) 0.005(3) 0.002(2)
C9 0.033(3) 0.025(3) 0.034(3) 0.005(2) 0.014(2) 0.002(2)
C10 0.040(3) 0.032(3) 0.027(3) 0.002(2) 0.008(2) 0.005(2)
C11 0.049(3) 0.027(3) 0.034(3) -0.003(2) 0.017(2) -0.001(3)
C12 0.032(3) 0.025(3) 0.031(3) 0.000(2) 0.006(2) 0.008(2)
C13 0.036(3) 0.022(3) 0.023(2) 0.004(2) 0.001(2) 0.004(2)
C14 0.041(3) 0.030(3) 0.029(3) 0.002(2) 0.009(2) 0.001(3)
C15 0.059(4) 0.024(3) 0.039(3) 0.006(2) 0.010(3) -0.008(3)
C16 0.055(4) 0.023(3) 0.039(3) 0.001(2) 0.007(3) 0.006(3)
C17 0.042(3) 0.023(3) 0.034(3) 0.001(2) 0.005(2) 0.008(3)
C18 0.043(3) 0.024(3) 0.020(2) 0.001(2) 0.004(2) 0.003(2)
C19 0.026(3) 0.030(3) 0.032(3) -0.005(2) 0.010(2) 0.005(2)
C20 0.035(3) 0.021(3) 0.035(3) -0.003(2) 0.004(2) 0.002(2)
C21 0.039(3) 0.032(3) 0.056(3) 0.004(3) 0.007(3) -0.001(3)
C22 0.044(4) 0.023(3) 0.075(4) 0.018(3) 0.020(3) 0.002(3)
C23 0.061(4) 0.021(3) 0.052(3) 0.015(3) 0.019(3) -0.001(3)
C24 0.048(3) 0.020(3) 0.038(3) 0.002(2) 0.012(2) 0.012(3)
C25 0.040(3) 0.018(3) 0.032(3) -0.001(2) 0.016(2) -0.004(2)
C26 0.036(3) 0.029(3) 0.037(3) 0.003(2) 0.007(2) 0.003(2)
C27 0.039(3) 0.044(3) 0.049(3) 0.005(3) 0.014(3) 0.010(3)
C28 0.037(3) 0.045(3) 0.042(3) 0.017(3) 0.008(3) 0.001(3)
C29 0.028(3) 0.036(3) 0.029(3) 0.008(2) 0.001(2) 0.003(2)
C30 0.046(3) 0.035(3) 0.038(3) 0.008(3) 0.011(3) 0.008(3)
C31 0.030(3) 0.054(4) 0.037(3) 0.013(3) 0.010(2) 0.009(3)
C32 0.032(3) 0.038(3) 0.039(3) -0.004(3) 0.002(2) 0.002(3)
C33 0.036(3) 0.045(3) 0.042(3) 0.011(3) 0.009(2) 0.004(3)
C34 0.063(4) 0.050(4) 0.051(3) 0.016(3) 0.018(3) 0.000(3)
C35 0.065(4) 0.059(4) 0.044(3) 0.009(3) 0.012(3) -0.001(3)
C36 0.072(4) 0.046(4) 0.062(4) 0.004(3) 0.023(3) 0.021(3)
N1 0.037(3) 0.019(2) 0.036(2) 0.0018(18) 0.0049(19) 0.006(2)
N2 0.026(2) 0.032(2) 0.045(2) 0.007(2) 0.004(2) -0.001(2)
Si1 0.0472(10) 0.0301(8) 0.0570(10) -0.0081(8) 0.0052(8) 0.0140(8)
Si3 0.0450(10) 0.0430(10) 0.0384(8) 0.0086(7) 0.0099(7) 0.0068(8)
C37 0.185(11) 0.089(7) 0.111(7) 0.017(6) -0.016(7) -0.013(7)
C38 0.159(9) 0.065(6) 0.056(5) -0.008(4) 0.009(5) 0.040(6)
C39 0.109(9) 0.087(8) 0.200(12) -0.088(8) -0.063(9) 0.043(7)
C40 0.187(11) 0.056(6) 0.245(14) 0.026(8) -0.017(9) -0.047(7)
O1 0.097(4) 0.069(4) 0.092(4) -0.030(3) -0.013(3) -0.001(3)
O2 0.144(7) 0.102(5) 0.242(9) -0.054(5) -0.064(6) 0.019(5)

loop_
_atom_type_symbol
_atom_type_description
_atom_type_scat_dispersion_real
_atom_type_scat_dispersion_imag
_atom_type_scat_source
C C 0.003 0.002 'International Tables Vol C Tables 4.2.6.8 and 6.1.1.4'
H H 0 0 'International Tables Vol C Tables 4.2.6.8 and 6.1.1.4'
N N 0.006 0.003 'International Tables Vol C Tables 4.2.6.8 and 6.1.1.4'
O O 0.011 0.006 'International Tables Vol C Tables 4.2.6.8 and 6.1.1.4'
Si Si 0.082 0.07 'International Tables Vol C Tables 4.2.6.8 and 6.1.1.4'

loop_
_geom_angle_atom_site_label_1
_geom_angle_atom_site_label_2
_geom_angle_atom_site_label_3
_geom_angle
C5 C4 Si1 172.7(5)
C4 C5 C6 177.4(6)
C11 C6 C7 119.0(4)
C11 C6 C5 122.0(5)
C7 C6 C5 118.9(4)
C8 C7 C6 119.6(4)
C7 C8 C9 120.8(4)
C8 C9 C10 120.5(4)
C8 C9 N1 119.3(4)
C10 C9 N1 119.8(4)
C11 C10 C9 118.4(4)
C6 C11 C10 121.7(5)
N1 C12 C13 116.9(4)
N1 C12 C25 129.5(4)
C13 C12 C25 113.5(4)
C18 C13 C14 120.7(4)
C18 C13 C12 120.5(4)
C14 C13 C12 118.8(4)
C13 C14 C15 119.2(5)
C16 C15 C14 119.5(5)
C15 C16 C17 122.0(5)
C16 C17 C18 118.5(5)
C13 C18 C17 119.9(4)
C13 C18 C19 118.9(4)
C17 C18 C19 121.1(4)
N2 C19 C20 117.5(4)
N2 C19 C18 129.0(4)
C20 C19 C18 113.5(4)
C25 C20 C21 119.4(4)
C25 C20 C19 121.2(4)
C21 C20 C19 119.4(4)
C20 C21 C22 119.8(5)
C23 C22 C21 120.4(5)
C22 C23 C24 120.9(5)
C23 C24 C25 118.2(5)
C20 C25 C24 121.4(4)
C20 C25 C12 118.3(4)
C24 C25 C12 120.3(4)
C27 C26 C31 118.5(4)
C27 C26 N2 121.9(4)
C31 C26 N2 119.2(4)
C28 C27 C26 120.3(5)
C27 C28 C29 122.6(5)
C28 C29 C30 116.8(4)
C28 C29 C32 122.1(4)
C30 C29 C32 121.1(5)
C31 C30 C29 121.6(5)
C30 C31 C26 120.2(5)
C33 C32 C29 176.7(5)
C32 C33 Si3 177.4(5)
C12 N1 C9 123.8(4)
C19 N2 C26 123.1(4)
C1B Si1 C3A 119.6(8)
C1B Si1 C4 113.0(7)
C3A Si1 C4 109.7(5)
C1B Si1 C2A 88.8(7)
C3A Si1 C2A 112.3(5)
C4 Si1 C2A 111.9(3)
C1B Si1 C1A 19.5(7)
C3A Si1 C1A 111.5(4)
C4 Si1 C1A 102.7(4)
C2A Si1 C1A 108.3(5)
C1B Si1 C2B 116.8(8)
C3A Si1 C2B 87.7(7)
C4 Si1 C2B 107.2(6)
C2A Si1 C2B 30.1(6)
C1A Si1 C2B 136.1(7)
C1B Si1 C3B 109.3(8)
C3A Si1 C3B 14.7(7)
C4 Si1 C3B 107.8(7)
C2A Si1 C3B 124.8(7)
C1A Si1 C3B 98.4(7)
C2B Si1 C3B 102.0(8)
C33 Si3 C36 108.6(2)
C33 Si3 C35 108.3(3)
C36 Si3 C35 110.0(3)
C33 Si3 C34 108.3(2)
C36 Si3 C34 110.2(3)
C35 Si3 C34 111.3(3)
C37 C38 O1 105.4(7)
O2 C39 O1 117.6(13)
O2 C39 C40 128.9(13)
O1 C39 C40 113.4(9)
C39 O1 C38 117.3(8)

loop_
_geom_bond_atom_site_label_1
_geom_bond_atom_site_label_2
_geom_bond_distance
C1A Si1 1.897(10)
C2A Si1 1.847(9)
C3A Si1 1.791(11)
C1B Si1 1.679(19)
C2B Si1 1.905(16)
C3B Si1 1.995(19)
C4 C5 1.208(6)
C4 Si1 1.822(5)
C5 C6 1.445(7)
C6 C11 1.369(6)
C6 C7 1.417(6)
C7 C8 1.372(6)
C8 C9 1.376(6)
C9 C10 1.396(6)
C9 N1 1.423(6)
C10 C11 1.393(6)
C12 N1 1.265(5)
C12 C13 1.495(6)
C12 C25 1.514(6)
C13 C18 1.376(6)
C13 C14 1.384(6)
C14 C15 1.399(6)
C15 C16 1.363(7)
C16 C17 1.380(6)
C17 C18 1.403(6)
C18 C19 1.504(6)
C19 N2 1.267(5)
C19 C20 1.493(6)
C20 C25 1.368(6)
C20 C21 1.389(6)
C21 C22 1.390(6)
C22 C23 1.365(7)
C23 C24 1.387(7)
C24 C25 1.404(6)
C26 C27 1.389(7)
C26 C31 1.395(6)
C26 N2 1.414(6)
C27 C28 1.351(7)
C28 C29 1.384(6)
C29 C30 1.398(6)
C29 C32 1.441(6)
C30 C31 1.365(6)
C32 C33 1.196(6)
C33 Si3 1.838(5)
C34 Si3 1.860(5)
C35 Si3 1.850(5)
C36 Si3 1.848(5)
C37 C38 1.455(10)
C38 O1 1.489(9)
C39 O2 1.213(10)
C39 O1 1.327(12)
C39 C40 1.425(14)

loop_
_geom_torsion_atom_site_label_1
_geom_torsion_atom_site_label_2
_geom_torsion_atom_site_label_3
_geom_torsion_atom_site_label_4
_geom_torsion
Si1 C4 C5 C6 45(15)
C4 C5 C6 C11 18E1(10)
C4 C5 C6 C7 -6(13)
C11 C6 C7 C8 -1.2(7)
C5 C6 C7 C8 -178.0(5)
C6 C7 C8 C9 -1.0(7)
C7 C8 C9 C10 2.5(7)
C7 C8 C9 N1 176.0(4)
C8 C9 C10 C11 -1.6(7)
N1 C9 C10 C11 -175.1(4)
C7 C6 C11 C10 2.0(7)
C5 C6 C11 C10 178.7(5)
C9 C10 C11 C6 -0.6(7)
N1 C12 C13 C18 -153.3(4)
C25 C12 C13 C18 30.5(6)
N1 C12 C13 C14 24.7(6)
C25 C12 C13 C14 -151.4(4)
C18 C13 C14 C15 -6.2(7)
C12 C13 C14 C15 175.7(4)
C13 C14 C15 C16 4.1(7)
C14 C15 C16 C17 -0.7(7)
C15 C16 C17 C18 -0.7(7)
C14 C13 C18 C17 4.9(7)
C12 C13 C18 C17 -177.0(4)
C14 C13 C18 C19 -179.6(4)
C12 C13 C18 C19 -1.6(6)
C16 C17 C18 C13 -1.4(7)
C16 C17 C18 C19 -176.8(4)
C13 C18 C19 N2 153.8(5)
C17 C18 C19 N2 -30.8(7)
C13 C18 C19 C20 -28.2(6)
C17 C18 C19 C20 147.2(4)
N2 C19 C20 C25 -152.1(4)
C18 C19 C20 C25 29.7(6)
N2 C19 C20 C21 28.8(6)
C18 C19 C20 C21 -149.4(4)
C25 C20 C21 C22 -1.0(7)
C19 C20 C21 C22 178.0(4)
C20 C21 C22 C23 0.1(8)
C21 C22 C23 C24 0.8(8)
C22 C23 C24 C25 -0.7(7)
C21 C20 C25 C24 1.2(7)
C19 C20 C25 C24 -177.9(4)
C21 C20 C25 C12 178.3(4)
C19 C20 C25 C12 -0.7(6)
C23 C24 C25 C20 -0.3(7)
C23 C24 C25 C12 -177.4(4)
N1 C12 C25 C20 155.3(5)
C13 C12 C25 C20 -29.1(6)
N1 C12 C25 C24 -27.5(7)
C13 C12 C25 C24 148.1(4)
C31 C26 C27 C28 -1.5(8)
N2 C26 C27 C28 -174.9(5)
C26 C27 C28 C29 0.5(8)
C27 C28 C29 C30 -0.1(8)
C27 C28 C29 C32 178.4(5)
C28 C29 C30 C31 1.0(7)
C32 C29 C30 C31 -177.6(5)
C29 C30 C31 C26 -2.1(8)
C27 C26 C31 C30 2.3(7)
N2 C26 C31 C30 175.9(4)
C28 C29 C32 C33 -104(10)
C30 C29 C32 C33 74(10)
C29 C32 C33 Si3 -1E1(2)
C13 C12 N1 C9 174.8(4)
C25 C12 N1 C9 -9.8(8)
C8 C9 N1 C12 120.3(5)
C10 C9 N1 C12 -66.2(6)
C20 C19 N2 C26 174.0(4)
C18 C19 N2 C26 -8.0(7)
C27 C26 N2 C19 -59.7(7)
C31 C26 N2 C19 126.9(5)
C5 C4 Si1 C1B 20(4)
C5 C4 Si1 C3A -116(4)
C5 C4 Si1 C2A 119(4)
C5 C4 Si1 C1A 3(4)
C5 C4 Si1 C2B 150(4)
C5 C4 Si1 C3B -101(4)
C32 C33 Si3 C36 -109(11)
C32 C33 Si3 C35 10(11)
C32 C33 Si3 C34 131(11)
O2 C39 O1 C38 -6.5(11)
C40 C39 O1 C38 177.3(7)
C37 C38 O1 C39 175.3(7)
